data_4336576
loop_
_publ_author_name
'Clare Bakewell'
'Andrew J. P. White'
'Nicholas J. Long'
'Charlotte K. Williams'

_publ_section_title
;
 8-Quinolinolato Gallium Complexes: Iso-selective Initiators for
 rac-Lactide Polymerization
;
_journal_name_full 'Inorganic Chemistry'
_journal_page_first 12561
_journal_page_last 12567
_journal_paper_doi 10.1021/ic4016756
_journal_volume 52
_journal_year 2013
_chemical_formula_moiety 'C40 H24 Cl8 Ga2 N4 O5, 0.5(C7 H8)'
_chemical_formula_sum 'C43.5 H28 Cl8 Ga2 N4 O5'
_chemical_formula_weight 1109.74
_chemical_name_systematic
;
 ?
;
_space_group_crystal_system triclinic
_space_group_IT_number 2
_space_group_name_Hall '-P 1'
_space_group_name_H-M_alt 'P -1'
_symmetry_space_group_name_Hall '-P 1'
_symmetry_space_group_name_H-M 'P -1'
_atom_sites_solution_hydrogens geom
_audit_creation_method SHELXL-2013
_cell_angle_alpha 93.477(3)
_cell_angle_beta 100.573(3)
_cell_angle_gamma 103.620(3)
_cell_formula_units_Z 2
_cell_length_a 9.4970(3)
_cell_length_b 13.1531(5)
_cell_length_c 19.3474(8)
_cell_measurement_reflns_used 4206
_cell_measurement_temperature 173
_cell_measurement_theta_max 27.6590
_cell_measurement_theta_min 2.6540
_cell_volume 2295.26(15)
_computing_cell_refinement CrysAlisPro,
_computing_data_collection CrysAlisPro,
_computing_data_reduction CrysAlisPro,
_computing_molecular_graphics 'Bruker SHELXTL'
_computing_publication_material 'CIFTAB-2013 (Sheldrick, 2013)'
_computing_structure_refinement 'SHELXL-2013 (Sheldrick, 2013)'
_computing_structure_solution 'SHELXS-2013 (Sheldrick, 2013)'
_diffrn_ambient_temperature 173
_diffrn_detector_area_resol_mean 16.0382
_diffrn_measured_fraction_theta_full 0.981
_diffrn_measured_fraction_theta_max 0.799
_diffrn_measurement_device_type 'Agilent Xcalibur 3 E'
_diffrn_measurement_method 'omega scans'
_diffrn_radiation_type MoK\a
_diffrn_radiation_wavelength 0.71073
_diffrn_reflns_av_R_equivalents 0.0210
_diffrn_reflns_av_unetI/netI 0.0515
_diffrn_reflns_Laue_measured_fraction_full 0.981
_diffrn_reflns_Laue_measured_fraction_max 0.799
_diffrn_reflns_limit_h_max 10
_diffrn_reflns_limit_h_min -12
_diffrn_reflns_limit_k_max 17
_diffrn_reflns_limit_k_min -15
_diffrn_reflns_limit_l_max 22
_diffrn_reflns_limit_l_min -25
_diffrn_reflns_number 13263
_diffrn_reflns_point_group_measured_fraction_full 0.981
_diffrn_reflns_point_group_measured_fraction_max 0.799
_diffrn_reflns_theta_full 25.242
_diffrn_reflns_theta_max 28.089
_diffrn_reflns_theta_min 2.526
_diffrn_source 'Enhance (Mo) x-ray Source'
_exptl_absorpt_coefficient_mu 1.689
_exptl_absorpt_correction_T_max 0.692
_exptl_absorpt_correction_T_min 0.569
_exptl_absorpt_correction_type analytical
_exptl_absorpt_process_details
;
CrysAlisPro, Agilent Technologies,
Version 1.171.36.28 (release 01-02-2013 CrysAlis171 .NET)
(compiled Feb  1 2013,16:14:44)
Analytical numeric absorption correction using a multifaceted crystal
model based on expressions derived by R.C. Clark & J.S. Reid.
(Clark, R. C. & Reid, J. S. (1995). Acta Cryst. A51, 887-897)
;
_exptl_crystal_colour Yellow
_exptl_crystal_density_diffrn 1.606
_exptl_crystal_description 'blocky needles'
_exptl_crystal_F_000 1110
_exptl_crystal_size_max 0.54
_exptl_crystal_size_mid 0.35
_exptl_crystal_size_min 0.27
_refine_diff_density_max 0.990
_refine_diff_density_min -0.577
_refine_diff_density_rms 0.085
_refine_ls_extinction_method none
_refine_ls_goodness_of_fit_ref 1.047
_refine_ls_hydrogen_treatment constr
_refine_ls_matrix_type full
_refine_ls_number_parameters 569
_refine_ls_number_reflns 8938
_refine_ls_number_restraints 30
_refine_ls_restrained_S_all 1.049
_refine_ls_R_factor_all 0.0605
_refine_ls_R_factor_gt 0.0444
_refine_ls_shift/su_max 0.002
_refine_ls_shift/su_mean 0.000
_refine_ls_structure_factor_coef Fsqd
_refine_ls_weighting_details 'w=1/[\s^2^(Fo^2^)+(0.0514P)^2^+2.4980P] where P=(Fo^2^+2Fc^2^)/3'
_refine_ls_weighting_scheme calc
_refine_ls_wR_factor_gt 0.1109
_refine_ls_wR_factor_ref 0.1202
_reflns_Friedel_coverage 0.000
_reflns_number_gt 7134
_reflns_number_total 8938
_reflns_threshold_expression 'I > 2\s(I)'
_cod_data_source_file ic4016756_si_002_3.cif
_cod_data_source_block '[(L2Ga)2(mu-O)]'
_cod_original_cell_volume 2295.25(16)
_cod_original_formula_sum 'C43.50 H28 Cl8 Ga2 N4 O5'
_cod_database_code 4336576
_shelx_space_group_comment
;
The symmetry employed for this shelxl refinement is uniquely defined
by the following loop, which should always be used as a source of
symmetry information in preference to the above space-group names.
They are only intended as comments.
;
_shelxl_version_number 2013-4

loop_
_space_group_symop_operation_xyz
'x, y, z'
'-x, -y, -z'

loop_
_atom_site_label
_atom_site_type_symbol
_atom_site_fract_x
_atom_site_fract_y
_atom_site_fract_z
_atom_site_U_iso_or_equiv
_atom_site_adp_type
_atom_site_occupancy
_atom_site_site_symmetry_order
_atom_site_calc_flag
_atom_site_refinement_flags_posn
_atom_site_refinement_flags_adp
_atom_site_refinement_flags_occupancy
_atom_site_disorder_assembly
_atom_site_disorder_group
Ga1 Ga 0.79674(4) 0.76410(3) 0.29059(2) 0.02254(11) Uani 1 1 d . . . . .
Ga2 Ga 0.67496(4) 0.53425(3) 0.19363(2) 0.02563(11) Uani 1 1 d . . . . .
O1 O 0.7396(3) 0.62483(19) 0.27210(13) 0.0281(6) Uani 1 1 d . . . . .
N1 N 0.6821(3) 0.8234(2) 0.20283(15) 0.0229(6) Uani 1 1 d . . . . .
C2 C 0.5389(4) 0.8132(3) 0.18020(19) 0.0260(8) Uani 1 1 d . . . . .
C3 C 0.4899(4) 0.8680(3) 0.1231(2) 0.0343(9) Uani 1 1 d . . . . .
H3A H 0.3868 0.8594 0.1066 0.041 Uiso 1 1 calc R U . . .
C4 C 0.5872(5) 0.9321(3) 0.0920(2) 0.0359(9) Uani 1 1 d . . . . .
H4A H 0.5528 0.9688 0.0542 0.043 Uiso 1 1 calc R U . . .
C5 C 0.7408(4) 0.9442(3) 0.1162(2) 0.0302(8) Uani 1 1 d . . . . .
C6 C 0.8562(5) 1.0080(3) 0.0894(2) 0.0336(9) Uani 1 1 d . . . . .
Cl6 Cl 0.81085(15) 1.07921(10) 0.01928(6) 0.0560(3) Uani 1 1 d . . . . .
C7 C 1.0007(5) 1.0148(3) 0.1172(2) 0.0348(9) Uani 1 1 d . . . . .
H7A H 1.0762 1.0580 0.0982 0.042 Uiso 1 1 calc R U . . .
C8 C 1.0387(4) 0.9581(3) 0.1739(2) 0.0292(8) Uani 1 1 d . . . . .
Cl8 Cl 1.22429(11) 0.96684(8) 0.20700(6) 0.0405(3) Uani 1 1 d . . . . .
C9 C 0.9338(4) 0.8940(3) 0.20348(19) 0.0245(8) Uani 1 1 d . . . . .
C10 C 0.7829(4) 0.8883(3) 0.17237(19) 0.0244(8) Uani 1 1 d . . . . .
C11 C 0.4302(4) 0.7444(3) 0.2147(2) 0.0332(9) Uani 1 1 d . . . . .
H11A H 0.4824 0.7078 0.2496 0.050 Uiso 1 1 calc R U . . .
H11B H 0.3586 0.6925 0.1788 0.050 Uiso 1 1 calc R U . . .
H11C H 0.3781 0.7874 0.2385 0.050 Uiso 1 1 calc R U . . .
O12 O 0.9618(3) 0.83874(19) 0.25626(13) 0.0253(5) Uani 1 1 d . . . . .
N21 N 0.9390(3) 0.7857(2) 0.39209(16) 0.0286(7) Uani 1 1 d . . . . .
C22 C 1.0702(4) 0.7661(3) 0.4129(2) 0.0368(10) Uani 1 1 d . . . . .
C23 C 1.1457(5) 0.7926(4) 0.4841(2) 0.0476(12) Uani 1 1 d . . . . .
H23A H 1.2404 0.7793 0.4982 0.057 Uiso 1 1 calc R U . . .
C24 C 1.0850(5) 0.8368(4) 0.5330(2) 0.0445(11) Uani 1 1 d . . . . .
H24A H 1.1371 0.8544 0.5807 0.053 Uiso 1 1 calc R U . . .
C25 C 0.9451(5) 0.8560(3) 0.5125(2) 0.0339(9) Uani 1 1 d . . . . .
C26 C 0.8650(5) 0.8975(3) 0.5570(2) 0.0405(10) Uani 1 1 d . . . . .
Cl26 Cl 0.94075(16) 0.92915(11) 0.64663(6) 0.0612(4) Uani 1 1 d . . . . .
C27 C 0.7284(5) 0.9112(3) 0.5312(2) 0.0432(11) Uani 1 1 d . . . . .
H27A H 0.6758 0.9379 0.5623 0.052 Uiso 1 1 calc R U . . .
C28 C 0.6646(5) 0.8860(3) 0.4589(2) 0.0364(9) Uani 1 1 d . . . . .
Cl28 Cl 0.48828(14) 0.89992(11) 0.42765(7) 0.0561(3) Uani 1 1 d . . . . .
C29 C 0.7358(4) 0.8470(3) 0.41205(19) 0.0281(8) Uani 1 1 d . . . . .
C30 C 0.8771(4) 0.8306(3) 0.4401(2) 0.0285(8) Uani 1 1 d . . . . .
C31 C 1.1339(5) 0.7143(4) 0.3591(2) 0.0530(13) Uani 1 1 d . . . . .
H31A H 1.0562 0.6571 0.3301 0.080 Uiso 1 1 calc R U . . .
H31B H 1.2137 0.6857 0.3833 0.080 Uiso 1 1 calc R U . . .
H31C H 1.1733 0.7663 0.3288 0.080 Uiso 1 1 calc R U . . .
O32 O 0.6808(3) 0.8224(2) 0.34403(13) 0.0307(6) Uani 1 1 d . . . . .
N41 N 0.7645(3) 0.6227(2) 0.11727(16) 0.0253(7) Uani 1 1 d . . . . .
C42 C 0.9044(4) 0.6630(3) 0.1131(2) 0.0301(9) Uani 1 1 d . . . . .
C43 C 0.9354(5) 0.7255(3) 0.0580(2) 0.0391(10) Uani 1 1 d . . . . .
H43A H 1.0354 0.7524 0.0543 0.047 Uiso 1 1 calc R U . . .
C44 C 0.8259(5) 0.7482(3) 0.0103(2) 0.0401(10) Uani 1 1 d . . . . .
H44A H 0.8492 0.7917 -0.0256 0.048 Uiso 1 1 calc R U . . .
C45 C 0.6759(5) 0.7056(3) 0.0149(2) 0.0341(9) Uani 1 1 d . . . . .
C46 C 0.5507(5) 0.7221(3) -0.0301(2) 0.0397(10) Uani 1 1 d . . . . .
Cl46 Cl 0.57587(17) 0.81004(10) -0.09294(6) 0.0645(4) Uani 1 1 d . . . . .
C47 C 0.4115(5) 0.6726(3) -0.0233(2) 0.0388(10) Uani 1 1 d . . . . .
H47A H 0.3281 0.6833 -0.0547 0.047 Uiso 1 1 calc R U . . .
C48 C 0.3907(4) 0.6058(3) 0.0301(2) 0.0334(9) Uani 1 1 d . . . . .
Cl48 Cl 0.21153(11) 0.54361(9) 0.03595(6) 0.0451(3) Uani 1 1 d . . . . .
C49 C 0.5077(4) 0.5896(3) 0.0781(2) 0.0275(8) Uani 1 1 d . . . . .
C50 C 0.6519(4) 0.6411(3) 0.06886(19) 0.0258(8) Uani 1 1 d . . . . .
C51 C 1.0248(4) 0.6411(3) 0.1656(2) 0.0392(10) Uani 1 1 d . . . . .
H51A H 0.9842 0.6094 0.2046 0.059 Uiso 1 1 calc R U . . .
H51B H 1.0992 0.7071 0.1841 0.059 Uiso 1 1 calc R U . . .
H51C H 1.0709 0.5925 0.1430 0.059 Uiso 1 1 calc R U . . .
O52 O 0.4951(3) 0.5318(2) 0.13117(14) 0.0297(6) Uani 1 1 d . . . . .
N61 N 0.5626(4) 0.4048(2) 0.23945(18) 0.0331(8) Uani 1 1 d . . . . .
C62 C 0.4417(5) 0.3894(3) 0.2666(2) 0.0433(11) Uani 1 1 d . . . . .
C63 C 0.3930(6) 0.2942(4) 0.2952(3) 0.0536(13) Uani 1 1 d . . . . .
H63A H 0.3066 0.2838 0.3148 0.064 Uiso 1 1 calc R U . . .
C64 C 0.4658(6) 0.2175(3) 0.2955(2) 0.0496(12) Uani 1 1 d . . . . .
H64A H 0.4304 0.1541 0.3149 0.060 Uiso 1 1 calc R U . . .
C65 C 0.5942(5) 0.2318(3) 0.2670(2) 0.0388(10) Uani 1 1 d . . . . .
C66 C 0.6810(6) 0.1593(3) 0.2622(2) 0.0464(12) Uani 1 1 d . . . . .
Cl66 Cl 0.63231(17) 0.03912(8) 0.29586(7) 0.0635(4) Uani 1 1 d . . . . .
C67 C 0.8009(6) 0.1804(4) 0.2314(3) 0.0510(13) Uani 1 1 d . . . . .
H67A H 0.8571 0.1299 0.2288 0.061 Uiso 1 1 calc R U . . .
C68 C 0.8420(5) 0.2763(3) 0.2033(2) 0.0393(10) Uani 1 1 d . . . . .
Cl68 Cl 0.99539(14) 0.30179(10) 0.16465(8) 0.0627(4) Uani 1 1 d . . . . .
C69 C 0.7631(5) 0.3521(3) 0.2060(2) 0.0341(9) Uani 1 1 d . . . . .
C70 C 0.6381(5) 0.3283(3) 0.2389(2) 0.0331(9) Uani 1 1 d . . . . .
C71 C 0.3627(6) 0.4756(4) 0.2667(3) 0.0586(14) Uani 1 1 d . . . . .
H71A H 0.4314 0.5405 0.2917 0.088 Uiso 1 1 calc R U . . .
H71B H 0.2794 0.4555 0.2906 0.088 Uiso 1 1 calc R U . . .
H71C H 0.3258 0.4872 0.2179 0.088 Uiso 1 1 calc R U . . .
O72 O 0.7946(3) 0.4414(2) 0.17930(15) 0.0340(6) Uani 1 1 d . . . . .
C80 C 0.974(2) 0.4457(16) 0.4067(9) 0.070(6) Uiso 0.25 1 d D U P A -1
H80A H 1.0621 0.4186 0.4084 0.104 Uiso 0.25 1 calc R U P A -1
H80B H 0.9730 0.4975 0.3724 0.104 Uiso 0.25 1 calc R U P A -1
H80C H 0.8851 0.3875 0.3926 0.104 Uiso 0.25 1 calc R U P A -1
C81 C 0.9768(17) 0.4939(13) 0.4740(8) 0.079(6) Uiso 0.25 1 d DG U P A -1
C82 C 1.0822(17) 0.4844(14) 0.5317(9) 0.085(7) Uiso 0.25 1 d DG U P A -1
H82A H 1.1530 0.4460 0.5256 0.102 Uiso 0.25 1 calc R U P A -1
C83 C 1.0841(17) 0.5311(14) 0.5984(8) 0.070(6) Uiso 0.25 1 d G U P A -1
H83A H 1.1562 0.5246 0.6379 0.084 Uiso 0.25 1 calc R U P A -1
C84 C 0.9807(19) 0.5874(12) 0.6073(8) 0.058(5) Uiso 0.25 1 d G U P A -1
H84A H 0.9820 0.6193 0.6529 0.070 Uiso 0.25 1 calc R U P A -1
C85 C 0.8753(18) 0.5969(14) 0.5495(10) 0.140(10) Uiso 0.25 1 d G U P A -1
H85A H 0.8045 0.6353 0.5556 0.168 Uiso 0.25 1 calc R U P A -1
C86 C 0.8733(17) 0.5502(15) 0.4829(9) 0.135(10) Uiso 0.25 1 d DG U P A -1
H86A H 0.8013 0.5567 0.4434 0.162 Uiso 0.25 1 calc R U P A -1
C90 C 0.344(3) 0.465(3) 0.5813(15) 0.189(15) Uiso 0.25 1 d D U P B -1
H90A H 0.3413 0.5359 0.5994 0.283 Uiso 0.25 1 calc R U P B -1
H90B H 0.3784 0.4280 0.6208 0.283 Uiso 0.25 1 calc R U P B -1
H90C H 0.2441 0.4262 0.5568 0.283 Uiso 0.25 1 calc R U P B -1
C91 C 0.440(2) 0.4732(17) 0.5343(11) 0.127(10) Uiso 0.25 1 d DG U P B -1
C92 C 0.479(3) 0.5644(15) 0.5021(14) 0.099(8) Uiso 0.25 1 d DG U P B -1
H92A H 0.4428 0.6235 0.5129 0.119 Uiso 0.25 1 calc R U P B -1
C93 C 0.573(3) 0.5691(18) 0.4542(13) 0.133(11) Uiso 0.25 1 d G U P B -1
H93A H 0.6000 0.6315 0.4322 0.160 Uiso 0.25 1 calc R U P B -1
C94 C 0.626(3) 0.483(2) 0.4384(12) 0.176(13) Uiso 0.25 1 d G U P B -1
H94A H 0.6901 0.4859 0.4057 0.211 Uiso 0.25 1 calc R U P B -1
C95 C 0.586(3) 0.3915(19) 0.4706(14) 0.128(10) Uiso 0.25 1 d G U P B -1
H95A H 0.6230 0.3324 0.4598 0.154 Uiso 0.25 1 calc R U P B -1
C96 C 0.493(3) 0.3867(14) 0.5185(13) 0.107(9) Uiso 0.25 1 d DG U P B -1
H96A H 0.4658 0.3244 0.5405 0.129 Uiso 0.25 1 calc R U P B -1

loop_
_atom_site_aniso_label
_atom_site_aniso_U_11
_atom_site_aniso_U_22
_atom_site_aniso_U_33
_atom_site_aniso_U_23
_atom_site_aniso_U_13
_atom_site_aniso_U_12
Ga1 0.0228(2) 0.0216(2) 0.0236(2) -0.00016(16) 0.00504(16) 0.00697(16)
Ga2 0.0251(2) 0.0193(2) 0.0326(2) 0.00020(17) 0.00635(18) 0.00622(16)
O1 0.0324(14) 0.0217(13) 0.0300(14) 0.0012(11) 0.0066(12) 0.0066(11)
N1 0.0232(15) 0.0208(15) 0.0236(15) -0.0026(12) 0.0033(13) 0.0056(12)
C2 0.0244(18) 0.0250(19) 0.0281(19) -0.0038(16) 0.0025(16) 0.0092(15)
C3 0.025(2) 0.047(2) 0.031(2) 0.0000(18) -0.0021(17) 0.0139(18)
C4 0.039(2) 0.043(2) 0.027(2) 0.0091(18) 0.0031(18) 0.016(2)
C5 0.035(2) 0.030(2) 0.0244(19) 0.0005(16) 0.0038(17) 0.0092(17)
C6 0.044(2) 0.030(2) 0.028(2) 0.0078(17) 0.0095(19) 0.0087(18)
Cl6 0.0653(8) 0.0587(7) 0.0431(7) 0.0272(6) 0.0097(6) 0.0093(6)
C7 0.040(2) 0.027(2) 0.037(2) 0.0024(17) 0.0160(19) 0.0015(18)
C8 0.028(2) 0.0246(19) 0.032(2) -0.0041(16) 0.0083(17) 0.0023(16)
Cl8 0.0259(5) 0.0401(6) 0.0546(7) 0.0021(5) 0.0131(5) 0.0034(4)
C9 0.0264(19) 0.0222(18) 0.0252(19) -0.0037(15) 0.0069(16) 0.0070(15)
C10 0.0275(19) 0.0224(18) 0.0235(18) -0.0017(15) 0.0067(15) 0.0067(15)
C11 0.0209(19) 0.036(2) 0.042(2) 0.0028(18) 0.0059(17) 0.0064(17)
O12 0.0216(12) 0.0266(13) 0.0271(13) 0.0026(11) 0.0032(11) 0.0060(11)
N21 0.0287(17) 0.0321(17) 0.0253(17) 0.0035(14) 0.0055(14) 0.0078(14)
C22 0.032(2) 0.050(3) 0.027(2) 0.0029(19) 0.0021(18) 0.011(2)
C23 0.033(2) 0.074(3) 0.034(2) 0.005(2) 0.000(2) 0.014(2)
C24 0.044(3) 0.056(3) 0.028(2) 0.001(2) 0.001(2) 0.007(2)
C25 0.041(2) 0.030(2) 0.027(2) 0.0022(17) 0.0075(18) 0.0039(18)
C26 0.059(3) 0.036(2) 0.025(2) -0.0018(18) 0.011(2) 0.009(2)
Cl26 0.0825(9) 0.0727(9) 0.0259(6) -0.0089(6) 0.0077(6) 0.0205(7)
C27 0.062(3) 0.040(2) 0.034(2) -0.001(2) 0.020(2) 0.018(2)
C28 0.042(2) 0.038(2) 0.035(2) 0.0010(19) 0.0133(19) 0.0187(19)
Cl28 0.0527(7) 0.0784(9) 0.0505(7) -0.0021(6) 0.0187(6) 0.0385(7)
C29 0.040(2) 0.0220(18) 0.025(2) 0.0018(15) 0.0104(17) 0.0106(17)
C30 0.035(2) 0.0256(19) 0.026(2) 0.0022(16) 0.0096(17) 0.0063(17)
C31 0.044(3) 0.088(4) 0.037(3) 0.002(2) 0.005(2) 0.039(3)
O32 0.0338(15) 0.0344(15) 0.0279(14) 0.0006(12) 0.0074(12) 0.0163(12)
N41 0.0255(16) 0.0214(15) 0.0285(17) -0.0031(13) 0.0074(13) 0.0051(13)
C42 0.027(2) 0.027(2) 0.034(2) -0.0080(17) 0.0109(17) 0.0030(16)
C43 0.036(2) 0.036(2) 0.041(2) -0.0100(19) 0.017(2) -0.0040(19)
C44 0.050(3) 0.032(2) 0.032(2) -0.0019(18) 0.013(2) -0.003(2)
C45 0.041(2) 0.028(2) 0.027(2) -0.0084(17) 0.0041(18) 0.0007(18)
C46 0.059(3) 0.032(2) 0.023(2) -0.0019(17) -0.001(2) 0.009(2)
Cl46 0.0900(10) 0.0547(7) 0.0343(6) 0.0142(6) -0.0077(6) 0.0032(7)
C47 0.046(3) 0.041(2) 0.027(2) -0.0096(19) -0.0049(19) 0.018(2)
C48 0.030(2) 0.035(2) 0.031(2) -0.0126(18) 0.0008(17) 0.0091(18)
Cl48 0.0263(5) 0.0602(7) 0.0448(6) -0.0131(5) 0.0015(5) 0.0122(5)
C49 0.0275(19) 0.0237(19) 0.029(2) -0.0087(16) 0.0059(16) 0.0041(16)
C50 0.030(2) 0.0203(18) 0.0245(19) -0.0048(15) 0.0043(16) 0.0049(15)
C51 0.025(2) 0.046(3) 0.047(3) -0.004(2) 0.0092(19) 0.0089(19)
O52 0.0243(13) 0.0284(14) 0.0363(15) 0.0032(12) 0.0080(12) 0.0048(11)
N61 0.0400(19) 0.0204(16) 0.0376(19) 0.0020(14) 0.0083(16) 0.0049(14)
C62 0.046(3) 0.033(2) 0.051(3) 0.007(2) 0.018(2) 0.004(2)
C63 0.063(3) 0.039(3) 0.058(3) 0.010(2) 0.025(3) -0.002(2)
C64 0.073(3) 0.027(2) 0.041(3) 0.008(2) 0.006(2) -0.001(2)
C65 0.054(3) 0.024(2) 0.028(2) -0.0018(17) -0.006(2) 0.0025(19)
C66 0.072(3) 0.019(2) 0.038(3) -0.0002(18) -0.014(2) 0.011(2)
Cl66 0.0965(10) 0.0245(5) 0.0534(7) 0.0062(5) -0.0189(7) 0.0096(6)
C67 0.061(3) 0.033(2) 0.051(3) -0.007(2) -0.014(3) 0.020(2)
C68 0.040(2) 0.028(2) 0.046(3) -0.0028(19) -0.004(2) 0.0139(19)
Cl68 0.0518(7) 0.0474(7) 0.0941(11) -0.0063(7) 0.0128(7) 0.0274(6)
C69 0.038(2) 0.0235(19) 0.033(2) -0.0041(17) -0.0069(18) 0.0061(17)
C70 0.045(2) 0.0195(18) 0.028(2) -0.0036(16) -0.0044(18) 0.0065(17)
C71 0.059(3) 0.044(3) 0.088(4) 0.019(3) 0.045(3) 0.015(2)
O72 0.0337(15) 0.0241(14) 0.0456(17) -0.0014(12) 0.0082(13) 0.0110(12)

loop_
_atom_type_symbol
_atom_type_description
_atom_type_scat_dispersion_real
_atom_type_scat_dispersion_imag
_atom_type_scat_source
C C 0.0033 0.0016 'International Tables Vol C Tables 4.2.6.8 and 6.1.1.4'
H H 0.0000 0.0000 'International Tables Vol C Tables 4.2.6.8 and 6.1.1.4'
Cl Cl 0.1484 0.1585 'International Tables Vol C Tables 4.2.6.8 and 6.1.1.4'
Ga Ga 0.2307 1.6083 'International Tables Vol C Tables 4.2.6.8 and 6.1.1.4'
N N 0.0061 0.0033 'International Tables Vol C Tables 4.2.6.8 and 6.1.1.4'
O O 0.0106 0.0060 'International Tables Vol C Tables 4.2.6.8 and 6.1.1.4'

loop_
_geom_angle_atom_site_label_1
_geom_angle_atom_site_label_2
_geom_angle_atom_site_label_3
_geom_angle
O1 Ga1 O32 114.41(12)
O1 Ga1 O12 118.83(11)
O32 Ga1 O12 126.77(11)
O1 Ga1 N21 102.62(12)
O32 Ga1 N21 81.15(11)
O12 Ga1 N21 87.60(11)
O1 Ga1 N1 105.48(11)
O32 Ga1 N1 85.27(11)
O12 Ga1 N1 80.92(11)
N21 Ga1 N1 151.81(12)
O1 Ga2 O72 115.80(12)
O1 Ga2 O52 120.83(11)
O72 Ga2 O52 123.35(11)
O1 Ga2 N41 102.41(11)
O72 Ga2 N41 87.88(12)
O52 Ga2 N41 81.71(11)
O1 Ga2 N61 97.62(12)
O72 Ga2 N61 81.84(12)
O52 Ga2 N61 89.56(12)
N41 Ga2 N61 159.90(12)
Ga1 O1 Ga2 135.23(15)
C2 N1 C10 120.1(3)
C2 N1 Ga1 130.4(2)
C10 N1 Ga1 109.2(2)
N1 C2 C3 119.8(3)
N1 C2 C11 119.7(3)
C3 C2 C11 120.5(3)
C4 C3 C2 121.3(4)
C3 C4 C5 119.4(4)
C10 C5 C6 116.7(4)
C10 C5 C4 117.0(4)
C6 C5 C4 126.3(4)
C7 C6 C5 121.5(4)
C7 C6 Cl6 119.6(3)
C5 C6 Cl6 118.9(3)
C6 C7 C8 120.2(4)
C9 C8 C7 122.4(4)
C9 C8 Cl8 118.7(3)
C7 C8 Cl8 118.9(3)
O12 C9 C8 125.5(3)
O12 C9 C10 118.8(3)
C8 C9 C10 115.7(3)
N1 C10 C5 122.5(3)
N1 C10 C9 114.0(3)
C5 C10 C9 123.5(3)
C9 O12 Ga1 116.7(2)
C22 N21 C30 119.4(3)
C22 N21 Ga1 131.6(3)
C30 N21 Ga1 109.0(2)
N21 C22 C23 120.3(4)
N21 C22 C31 118.1(4)
C23 C22 C31 121.6(4)
C24 C23 C22 121.1(4)
C23 C24 C25 119.6(4)
C24 C25 C26 126.5(4)
C24 C25 C30 116.6(4)
C26 C25 C30 116.9(4)
C27 C26 C25 121.2(4)
C27 C26 Cl26 119.3(3)
C25 C26 Cl26 119.4(4)
C26 C27 C28 120.4(4)
C29 C28 C27 122.0(4)
C29 C28 Cl28 118.3(3)
C27 C28 Cl28 119.7(3)
O32 C29 C28 124.2(4)
O32 C29 C30 118.8(3)
C28 C29 C30 117.0(4)
N21 C30 C25 122.9(4)
N21 C30 C29 114.6(3)
C25 C30 C29 122.4(3)
C29 O32 Ga1 116.4(2)
C42 N41 C50 120.4(3)
C42 N41 Ga2 130.4(3)
C50 N41 Ga2 109.1(2)
N41 C42 C43 119.3(4)
N41 C42 C51 119.6(4)
C43 C42 C51 121.2(4)
C44 C43 C42 121.8(4)
C43 C44 C45 118.9(4)
C50 C45 C46 117.6(4)
C50 C45 C44 116.7(4)
C46 C45 C44 125.8(4)
C47 C46 C45 120.8(4)
C47 C46 Cl46 120.2(4)
C45 C46 Cl46 119.0(3)
C46 C47 C48 120.4(4)
C49 C48 C47 122.2(4)
C49 C48 Cl48 119.2(3)
C47 C48 Cl48 118.6(3)
O52 C49 C48 125.0(3)
O52 C49 C50 118.9(3)
C48 C49 C50 116.1(4)
N41 C50 C45 122.8(3)
N41 C50 C49 114.3(3)
C45 C50 C49 122.9(4)
C49 O52 Ga2 115.5(2)
C62 N61 C70 119.9(4)
C62 N61 Ga2 131.9(3)
C70 N61 Ga2 108.3(3)
N61 C62 C63 119.5(4)
N61 C62 C71 118.2(4)
C63 C62 C71 122.3(4)
C64 C63 C62 121.7(5)
C63 C64 C65 119.9(4)
C64 C65 C66 126.8(4)
C64 C65 C70 116.2(4)
C66 C65 C70 117.0(4)
C67 C66 C65 121.7(4)
C67 C66 Cl66 119.2(4)
C65 C66 Cl66 119.1(4)
C66 C67 C68 120.5(4)
C69 C68 C67 121.6(4)
C69 C68 Cl68 118.7(3)
C67 C68 Cl68 119.7(3)
O72 C69 C68 124.1(4)
O72 C69 C70 119.0(4)
C68 C69 C70 116.9(4)
N61 C70 C65 122.8(4)
N61 C70 C69 114.8(3)
C65 C70 C69 122.3(4)
C69 O72 Ga2 115.9(3)
C82 C81 C86 120.0
C82 C81 C80 119.9(8)
C86 C81 C80 120.0(8)
C81 C82 C83 120.0
C84 C83 C82 120.0
C83 C84 C85 120.0
C86 C85 C84 120.0
C85 C86 C81 120.0
C92 C91 C96 120.0
C92 C91 C90 121.4(8)
C96 C91 C90 118.6(8)
C91 C92 C93 120.0
C94 C93 C92 120.0
C93 C94 C95 120.0
C96 C95 C94 120.0
C95 C96 C91 120.0

loop_
_geom_bond_atom_site_label_1
_geom_bond_atom_site_label_2
_geom_bond_distance
Ga1 O1 1.777(2)
Ga1 O32 1.894(2)
Ga1 O12 1.897(2)
Ga1 N21 2.131(3)
Ga1 N1 2.135(3)
Ga2 O1 1.788(2)
Ga2 O72 1.894(3)
Ga2 O52 1.895(3)
Ga2 N41 2.113(3)
Ga2 N61 2.121(3)
N1 C2 1.322(4)
N1 C10 1.369(5)
C2 C3 1.422(5)
C2 C11 1.489(5)
C3 C4 1.352(6)
C4 C5 1.416(5)
C5 C10 1.400(5)
C5 C6 1.415(5)
C6 C7 1.358(6)
C6 Cl6 1.742(4)
C7 C8 1.404(6)
C8 C9 1.380(5)
C8 Cl8 1.735(4)
C9 O12 1.312(4)
C9 C10 1.432(5)
N21 C22 1.327(5)
N21 C30 1.361(5)
C22 C23 1.412(6)
C22 C31 1.501(6)
C23 C24 1.362(6)
C24 C25 1.401(6)
C25 C26 1.414(6)
C25 C30 1.414(5)
C26 C27 1.359(6)
C26 Cl26 1.735(4)
C27 C28 1.404(6)
C28 C29 1.369(5)
C28 Cl28 1.729(4)
C29 O32 1.314(4)
C29 C30 1.423(5)
N41 C42 1.328(4)
N41 C50 1.364(5)
C42 C43 1.417(6)
C42 C51 1.478(6)
C43 C44 1.360(6)
C44 C45 1.424(6)
C45 C50 1.402(5)
C45 C46 1.409(6)
C46 C47 1.363(6)
C46 Cl46 1.738(4)
C47 C48 1.407(6)
C48 C49 1.378(5)
C48 Cl48 1.733(4)
C49 O52 1.320(5)
C49 C50 1.426(5)
N61 C62 1.327(5)
N61 C70 1.366(5)
C62 C63 1.412(6)
C62 C71 1.500(6)
C63 C64 1.350(7)
C64 C65 1.406(7)
C65 C66 1.409(6)
C65 C70 1.413(5)
C66 C67 1.360(7)
C66 Cl66 1.740(4)
C67 C68 1.402(6)
C68 C69 1.384(5)
C68 Cl68 1.730(5)
C69 O72 1.304(5)
C69 C70 1.428(6)
C80 C81 1.404(9)
C81 C82 1.3900
C81 C86 1.3900
C82 C83 1.3900
C83 C84 1.3900
C84 C85 1.3900
C85 C86 1.3900
C90 C91 1.391(9)
C91 C92 1.3900
C91 C96 1.3900
C92 C93 1.3900
C93 C94 1.3900
C94 C95 1.3900
C95 C96 1.3900
